data_7202314
loop_
_publ_author_name
'Ronson, Tanya K.'
'Hardie, Michaele J.'

_publ_section_title
;
 Extended 36 and 63 arrays of capsule motifs using ligand
 tris{4-(3-pyridyl)phenylester}cyclotriguaiacylene
;
_journal_issue 12
_journal_name_full CrystEngComm
_journal_page_first 1731
_journal_paper_doi 10.1039/b810090j
_journal_volume 10
_journal_year 2008
_chemical_formula_sum 'C62.5 H47.5 Cl7.5 N3 O9'
_chemical_formula_weight 1250.41
_chemical_name_common tris(4-(3-pyridyl)phenylester)cyclotriguaiacylene
_chemical_name_systematic
;
tris{4-(3-pyridyl)phenylester)cyclotriguaiacylene
;
_space_group_IT_number 148
_symmetry_cell_setting hexagonal
_symmetry_space_group_name_Hall '-R 3'
_symmetry_space_group_name_H-M 'R -3 :H'
_atom_sites_solution_hydrogens geom
_atom_sites_solution_primary direct
_atom_sites_solution_secondary difmap
_audit_creation_method SHELXL-97
_cell_angle_alpha 90.00
_cell_angle_beta 90.00
_cell_angle_gamma 120.00
_cell_formula_units_Z 6
_cell_length_a 16.6660(7)
_cell_length_b 16.6660(7)
_cell_length_c 38.157(4)
_cell_measurement_reflns_used 8149
_cell_measurement_temperature 150(2)
_cell_measurement_theta_max 25.98
_cell_measurement_theta_min 2.44
_cell_volume 9178.4(11)
_computing_cell_refinement 'Bruker SMART'
_computing_data_collection 'Bruker SMART'
_computing_data_reduction 'Bruker SAINT'
_computing_molecular_graphics 'XSeed (Barbour, 2001)'
_computing_publication_material 'Bruker SHELXTL'
_computing_structure_refinement 'SHELXL-97 (Sheldrick, 1997)'
_computing_structure_solution 'SHELXS-97 (Sheldrick, 1990)'
_diffrn_ambient_temperature 150(2)
_diffrn_measured_fraction_theta_full 0.996
_diffrn_measured_fraction_theta_max 0.996
_diffrn_measurement_device_type 'Bruker X8 CCD area detector'
_diffrn_measurement_method 'phi and omega scans'
_diffrn_radiation_monochromator graphite
_diffrn_radiation_source 'fine-focus sealed tube'
_diffrn_radiation_type MoK\a
_diffrn_radiation_wavelength 0.71073
_diffrn_reflns_av_R_equivalents 0.0434
_diffrn_reflns_av_sigmaI/netI 0.0309
_diffrn_reflns_limit_h_max 20
_diffrn_reflns_limit_h_min -20
_diffrn_reflns_limit_k_max 20
_diffrn_reflns_limit_k_min -19
_diffrn_reflns_limit_l_max 44
_diffrn_reflns_limit_l_min -46
_diffrn_reflns_number 38821
_diffrn_reflns_theta_full 25.99
_diffrn_reflns_theta_max 25.99
_diffrn_reflns_theta_min 1.51
_exptl_absorpt_coefficient_mu 0.404
_exptl_absorpt_correction_T_max 0.9761
_exptl_absorpt_correction_T_min 0.8883
_exptl_absorpt_correction_type multi-scan
_exptl_absorpt_process_details SADABS
_exptl_crystal_colour colourless
_exptl_crystal_density_diffrn 1.357
_exptl_crystal_density_meas ?
_exptl_crystal_density_method .
_exptl_crystal_description block
_exptl_crystal_F_000 3858
_exptl_crystal_size_max 0.30
_exptl_crystal_size_mid 0.21
_exptl_crystal_size_min 0.06
_refine_diff_density_max 0.696
_refine_diff_density_min -1.128
_refine_diff_density_rms 0.075
_refine_ls_extinction_method none
_refine_ls_goodness_of_fit_ref 1.036
_refine_ls_hydrogen_treatment constr
_refine_ls_matrix_type full
_refine_ls_number_parameters 259
_refine_ls_number_reflns 4020
_refine_ls_number_restraints 0
_refine_ls_restrained_S_all 1.036
_refine_ls_R_factor_all 0.1068
_refine_ls_R_factor_gt 0.0695
_refine_ls_shift/su_max 0.000
_refine_ls_shift/su_mean 0.000
_refine_ls_structure_factor_coef Fsqd
_refine_ls_weighting_details 'calc w=1/[\s^2^(Fo^2^)+(0.1138P)^2^+38.8855P] where P=(Fo^2^+2Fc^2^)/3'
_refine_ls_weighting_scheme calc
_refine_ls_wR_factor_gt 0.1888
_refine_ls_wR_factor_ref 0.2310
_reflns_number_gt 2701
_reflns_number_total 4020
_reflns_threshold_expression >2sigma(I)
_cod_data_source_file b810090j.txt
_cod_data_source_block c_1:
_cod_depositor_comments
;
The following automatic conversions were performed:
'_symmetry_cell_setting' value 'Hexagonal' changed to 'hexagonal'
according to '/home/saulius/struct/CIF-dictionaries/cif_core.dic'
dictionary named 'cif_core.dic' version 2.4.1 from 2010-06-29.

Automatic conversion script
Id: cif_fix_enum 1527 2010-12-29 10:47:43Z saulius 
;
_cod_original_cell_volume 9178.5(10)
_cod_original_sg_symbol_H-M R-3
_cod_original_formula_sum 'C62.50 H47.50 Cl7.50 N3 O9'
_cod_database_code 7202314

loop_
_symmetry_equiv_pos_as_xyz
'x, y, z'
'-y, x-y, z'
'-x+y, -x, z'
'x+2/3, y+1/3, z+1/3'
'-y+2/3, x-y+1/3, z+1/3'
'-x+y+2/3, -x+1/3, z+1/3'
'x+1/3, y+2/3, z+2/3'
'-y+1/3, x-y+2/3, z+2/3'
'-x+y+1/3, -x+2/3, z+2/3'
'-x, -y, -z'
'y, -x+y, -z'
'x-y, x, -z'
'-x+2/3, -y+1/3, -z+1/3'
'y+2/3, -x+y+1/3, -z+1/3'
'x-y+2/3, x+1/3, -z+1/3'
'-x+1/3, -y+2/3, -z+2/3'
'y+1/3, -x+y+2/3, -z+2/3'
'x-y+1/3, x+2/3, -z+2/3'

loop_
_atom_site_label
_atom_site_type_symbol
_atom_site_fract_x
_atom_site_fract_y
_atom_site_fract_z
_atom_site_U_iso_or_equiv
_atom_site_adp_type
_atom_site_occupancy
_atom_site_symmetry_multiplicity
_atom_site_calc_flag
_atom_site_refinement_flags
_atom_site_disorder_assembly
_atom_site_disorder_group
Cl1 Cl 0.06481(14) 0.94884(14) 0.05838(5) 0.1078(6) Uani 1 1 d . . .
O1 O 0.03651(15) 0.32191(14) 0.11022(6) 0.0340(6) Uani 1 1 d . . .
N1 N 0.2024(3) 0.8688(2) 0.02765(10) 0.0785(14) Uani 1 1 d . . .
C1 C -0.1159(2) -0.0206(2) 0.18630(8) 0.0288(7) Uani 1 1 d . . .
H1A H -0.0762 -0.0132 0.2068 0.035 Uiso 1 1 calc R . .
H1B H -0.1760 -0.0307 0.1953 0.035 Uiso 1 1 calc R . .
Cl2 Cl -0.1186(3) -0.0510(3) 0.28765(9) 0.1605(15) Uani 0.67 1 d P . .
O2 O 0.01622(15) 0.38888(15) 0.15875(6) 0.0344(6) Uani 1 1 d . . .
C2 C -0.0697(2) 0.0695(2) 0.16485(8) 0.0270(7) Uani 1 1 d . . .
Cl3 Cl 0.0000 0.0000 0.34582(19) 0.254(3) Uani 1 3 d S . .
O3 O -0.14545(16) 0.20042(16) 0.10696(6) 0.0375(6) Uani 1 1 d . . .
C3 C 0.0266(2) 0.1328(2) 0.16565(8) 0.0271(7) Uani 1 1 d . . .
Cl4 Cl 0.0000 0.0000 0.4294(5) 0.255(7) Uiso 0.50 3 d SP . .
C4 C 0.0605(2) 0.2168(2) 0.14718(8) 0.0287(7) Uani 1 1 d . . .
H4 H 0.1250 0.2604 0.1476 0.034 Uiso 1 1 calc R . .
Cl5 Cl -0.028(2) 0.0527(17) 0.4830(5) 0.346(11) Uiso 0.33 1 d P . .
C5 C 0.0021(2) 0.2370(2) 0.12860(8) 0.0294(7) Uani 1 1 d . . .
C6 C -0.0937(2) 0.1737(2) 0.12637(8) 0.0301(7) Uani 1 1 d . . .
C7 C -0.1281(2) 0.0900(2) 0.14483(8) 0.0293(7) Uani 1 1 d . . .
H7 H -0.1925 0.0460 0.1438 0.035 Uiso 1 1 calc R . .
C8 C 0.0332(2) 0.3922(2) 0.12786(9) 0.0288(7) Uani 1 1 d . . .
C9 C 0.0531(2) 0.4713(2) 0.10396(8) 0.0301(7) Uani 1 1 d . . .
C10 C 0.0582(2) 0.4647(2) 0.06782(9) 0.0381(8) Uani 1 1 d . . .
H10 H 0.0493 0.4088 0.0576 0.046 Uiso 1 1 calc R . .
C11 C 0.0765(3) 0.5400(2) 0.04652(9) 0.0412(8) Uani 1 1 d . . .
H11 H 0.0800 0.5350 0.0218 0.049 Uiso 1 1 calc R . .
C12 C 0.0897(2) 0.6232(2) 0.06102(9) 0.0345(7) Uani 1 1 d . . .
C13 C 0.0842(2) 0.6289(2) 0.09731(9) 0.0375(8) Uani 1 1 d . . .
H13 H 0.0935 0.6848 0.1076 0.045 Uiso 1 1 calc R . .
C14 C 0.0651(2) 0.5536(2) 0.11857(9) 0.0367(8) Uani 1 1 d . . .
H14 H 0.0602 0.5581 0.1432 0.044 Uiso 1 1 calc R . .
C15 C 0.1112(2) 0.7039(2) 0.03774(9) 0.0359(8) Uani 1 1 d . . .
C16 C 0.1761(3) 0.7937(3) 0.04755(11) 0.0633(13) Uani 1 1 d . . .
H16 H 0.2036 0.8024 0.0700 0.076 Uiso 1 1 calc R . .
C17 C 0.0954(3) 0.7710(3) -0.01572(11) 0.0513(10) Uani 1 1 d . . .
H17 H 0.0678 0.7643 -0.0381 0.062 Uiso 1 1 calc R . .
C18 C 0.1599(3) 0.8557(3) -0.00376(11) 0.0535(10) Uani 1 1 d . . .
H18 H 0.1760 0.9082 -0.0181 0.064 Uiso 1 1 calc R . .
C19 C 0.0705(3) 0.6944(3) 0.00526(11) 0.0519(10) Uani 1 1 d . . .
H19 H 0.0251 0.6347 -0.0027 0.062 Uiso 1 1 calc R . .
C20 C -0.2412(2) 0.1314(3) 0.10132(10) 0.0423(9) Uani 1 1 d . . .
H20A H -0.2446 0.0775 0.0895 0.063 Uiso 1 1 calc R . .
H20B H -0.2709 0.1574 0.0867 0.063 Uiso 1 1 calc R . .
H20C H -0.2732 0.1122 0.1239 0.063 Uiso 1 1 calc R . .
C21 C 0.0000 1.0000 0.0729(2) 0.097(3) Uani 1 3 d S . .
H21 H 0.0000 1.0000 0.0991 0.116 Uiso 1 3 calc SR . .
C22 C -0.0363(17) 0.0362(18) 0.3137(4) 0.109(7) Uani 0.33 1 d P . .
H22 H -0.0647 0.0717 0.3238 0.131 Uiso 0.33 1 calc PR . .
C23 C 0.0000 0.0000 0.4608(9) 0.122(9) Uiso 0.50 3 d SP . .

loop_
_atom_site_aniso_label
_atom_site_aniso_U_11
_atom_site_aniso_U_22
_atom_site_aniso_U_33
_atom_site_aniso_U_23
_atom_site_aniso_U_13
_atom_site_aniso_U_12
Cl1 0.1208(14) 0.1304(15) 0.0916(11) -0.0055(10) -0.0264(10) 0.0772(12)
O1 0.0380(13) 0.0265(11) 0.0383(13) 0.0065(9) 0.0113(10) 0.0168(10)
N1 0.106(3) 0.0357(19) 0.060(2) 0.0088(17) -0.033(2) 0.010(2)
C1 0.0234(15) 0.0270(15) 0.0361(17) 0.0024(13) 0.0036(12) 0.0127(13)
Cl2 0.195(4) 0.202(4) 0.089(2) -0.014(2) 0.011(2) 0.103(3)
O2 0.0390(13) 0.0332(12) 0.0325(13) 0.0053(10) 0.0048(10) 0.0192(10)
C2 0.0269(15) 0.0243(15) 0.0308(16) -0.0002(12) 0.0044(12) 0.0135(12)
Cl3 0.293(6) 0.293(6) 0.178(6) 0.000 0.000 0.146(3)
O3 0.0347(12) 0.0378(13) 0.0435(13) 0.0085(10) 0.0009(10) 0.0208(11)
C3 0.0260(15) 0.0236(15) 0.0332(16) -0.0038(12) 0.0024(12) 0.0134(13)
C4 0.0237(15) 0.0246(15) 0.0369(17) -0.0020(13) 0.0053(13) 0.0114(12)
C5 0.0329(17) 0.0214(15) 0.0330(17) 0.0040(12) 0.0094(13) 0.0130(13)
C6 0.0302(16) 0.0303(16) 0.0332(17) 0.0018(13) 0.0041(13) 0.0178(14)
C7 0.0253(15) 0.0262(15) 0.0356(17) -0.0013(13) 0.0021(13) 0.0122(13)
C8 0.0216(14) 0.0255(15) 0.0384(18) 0.0017(13) 0.0014(13) 0.0110(12)
C9 0.0249(15) 0.0258(15) 0.0352(17) 0.0010(13) -0.0002(13) 0.0093(13)
C10 0.048(2) 0.0264(16) 0.0374(19) -0.0046(14) -0.0054(15) 0.0169(15)
C11 0.054(2) 0.0345(18) 0.0318(18) -0.0018(14) -0.0034(16) 0.0200(17)
C12 0.0328(17) 0.0280(16) 0.0370(18) 0.0014(13) -0.0052(14) 0.0110(14)
C13 0.047(2) 0.0296(17) 0.0379(19) 0.0003(14) 0.0005(15) 0.0204(15)
C14 0.0434(19) 0.0338(18) 0.0342(18) 0.0021(14) 0.0057(14) 0.0204(16)
C15 0.0371(18) 0.0318(17) 0.0367(18) 0.0034(14) -0.0034(14) 0.0157(15)
C16 0.088(3) 0.034(2) 0.046(2) 0.0043(17) -0.025(2) 0.013(2)
C17 0.056(2) 0.046(2) 0.044(2) 0.0060(17) -0.0149(18) 0.0196(19)
C18 0.063(3) 0.040(2) 0.048(2) 0.0111(17) -0.010(2) 0.0180(19)
C19 0.057(2) 0.0343(19) 0.052(2) 0.0007(17) -0.0195(19) 0.0134(18)
C20 0.0349(18) 0.047(2) 0.047(2) 0.0033(17) -0.0027(16) 0.0227(17)
C21 0.123(6) 0.123(6) 0.044(5) 0.000 0.000 0.062(3)
C22 0.16(2) 0.17(2) 0.047(9) 0.014(11) 0.006(11) 0.118(18)

loop_
_atom_type_symbol
_atom_type_description
_atom_type_scat_dispersion_real
_atom_type_scat_dispersion_imag
_atom_type_scat_source
C C 0.0033 0.0016 'International Tables Vol C Tables 4.2.6.8 and 6.1.1.4'
H H 0.0000 0.0000 'International Tables Vol C Tables 4.2.6.8 and 6.1.1.4'
N N 0.0061 0.0033 'International Tables Vol C Tables 4.2.6.8 and 6.1.1.4'
O O 0.0106 0.0060 'International Tables Vol C Tables 4.2.6.8 and 6.1.1.4'
Cl Cl 0.1484 0.1585 'International Tables Vol C Tables 4.2.6.8 and 6.1.1.4'

loop_
_geom_angle_atom_site_label_1
_geom_angle_atom_site_label_2
_geom_angle_atom_site_label_3
_geom_angle
_geom_angle_site_symmetry_1
_geom_angle_site_symmetry_3
_geom_angle_publ_flag
C8 O1 C5 116.1(2) . . ?
C16 N1 C18 116.8(4) . . ?
C3 C1 C2 114.0(2) 2 . ?
C3 C1 H1A 108.8 2 . ?
C2 C1 H1A 108.8 . . ?
C3 C1 H1B 108.8 2 . ?
C2 C1 H1B 108.8 . . ?
H1A C1 H1B 107.7 . . ?
C22 Cl2 C22 60.3(13) . 2 ?
C7 C2 C3 119.8(3) . . ?
C7 C2 C1 117.1(3) . . ?
C3 C2 C1 123.0(3) . . ?
C22 Cl3 C22 68.4(12) 2 . ?
C22 Cl3 C22 68.4(12) 2 3 ?
C22 Cl3 C22 68.4(12) . 3 ?
C6 O3 C20 116.5(3) . . ?
C4 C3 C2 118.2(3) . . ?
C4 C3 C1 118.4(3) . 3 ?
C2 C3 C1 123.4(3) . 3 ?
C23 Cl4 Cl5 29.9(5) . . ?
C23 Cl4 Cl5 29.9(5) . 3 ?
Cl5 Cl4 Cl5 51.2(8) . 3 ?
C23 Cl4 Cl5 29.9(5) . 2 ?
Cl5 Cl4 Cl5 51.2(8) . 2 ?
Cl5 Cl4 Cl5 51.2(8) 3 2 ?
C5 C4 C3 121.3(3) . . ?
C5 C4 H4 119.4 . . ?
C3 C4 H4 119.4 . . ?
C23 Cl5 Cl5 99.2(14) . 11_556 ?
C23 Cl5 Cl5 99.2(13) . 12_556 ?
Cl5 Cl5 Cl5 71.3(17) 11_556 12_556 ?
C23 Cl5 Cl5 45.4(10) . 2 ?
Cl5 Cl5 Cl5 90.000(4) 11_556 2 ?
Cl5 Cl5 Cl5 54.4(8) 12_556 2 ?
C23 Cl5 Cl5 45.4(10) . 3 ?
Cl5 Cl5 Cl5 54.4(8) 11_556 3 ?
Cl5 Cl5 Cl5 90.000(4) 12_556 3 ?
Cl5 Cl5 Cl5 60.000(4) 2 3 ?
C23 Cl5 Cl4 24.3(11) . . ?
Cl5 Cl5 Cl4 118.2(10) 11_556 . ?
Cl5 Cl5 Cl4 118.2(10) 12_556 . ?
Cl5 Cl5 Cl4 64.4(4) 2 . ?
Cl5 Cl5 Cl4 64.4(4) 3 . ?
C4 C5 C6 121.6(3) . . ?
C4 C5 O1 121.1(3) . . ?
C6 C5 O1 117.3(3) . . ?
O3 C6 C7 125.7(3) . . ?
O3 C6 C5 116.8(3) . . ?
C7 C6 C5 117.5(3) . . ?
C6 C7 C2 121.6(3) . . ?
C6 C7 H7 119.2 . . ?
C2 C7 H7 119.2 . . ?
O2 C8 O1 123.1(3) . . ?
O2 C8 C9 125.4(3) . . ?
O1 C8 C9 111.5(3) . . ?
C10 C9 C14 119.3(3) . . ?
C10 C9 C8 122.0(3) . . ?
C14 C9 C8 118.7(3) . . ?
C9 C10 C11 120.1(3) . . ?
C9 C10 H10 120.0 . . ?
C11 C10 H10 120.0 . . ?
C10 C11 C12 121.0(3) . . ?
C10 C11 H11 119.5 . . ?
C12 C11 H11 119.5 . . ?
C13 C12 C11 118.4(3) . . ?
C13 C12 C15 121.5(3) . . ?
C11 C12 C15 120.1(3) . . ?
C14 C13 C12 120.8(3) . . ?
C14 C13 H13 119.6 . . ?
C12 C13 H13 119.6 . . ?
C13 C14 C9 120.5(3) . . ?
C13 C14 H14 119.7 . . ?
C9 C14 H14 119.7 . . ?
C19 C15 C16 115.9(3) . . ?
C19 C15 C12 123.0(3) . . ?
C16 C15 C12 121.0(3) . . ?
N1 C16 C15 124.8(4) . . ?
N1 C16 H16 117.6 . . ?
C15 C16 H16 117.6 . . ?
C18 C17 C19 118.8(4) . . ?
C18 C17 H17 120.6 . . ?
C19 C17 H17 120.6 . . ?
N1 C18 C17 123.0(4) . . ?
N1 C18 H18 118.5 . . ?
C17 C18 H18 118.5 . . ?
C15 C19 C17 120.6(3) . . ?
C15 C19 H19 119.7 . . ?
C17 C19 H19 119.7 . . ?
O3 C20 H20A 109.5 . . ?
O3 C20 H20B 109.5 . . ?
H20A C20 H20B 109.5 . . ?
O3 C20 H20C 109.5 . . ?
H20A C20 H20C 109.5 . . ?
H20B C20 H20C 109.5 . . ?
Cl1 C21 Cl1 110.6(3) 3_465 2_675 ?
Cl1 C21 Cl1 110.6(3) 3_465 . ?
Cl1 C21 Cl1 110.6(3) 2_675 . ?
Cl1 C21 H21 108.3 3_465 . ?
Cl1 C21 H21 108.3 2_675 . ?
Cl1 C21 H21 108.3 . . ?
Cl3 C22 Cl2 114.3(14) . . ?
Cl3 C22 Cl2 107.3(13) . 3 ?
Cl2 C22 Cl2 111.4(9) . 3 ?
Cl3 C22 H22 107.9 . . ?
Cl2 C22 H22 107.9 . . ?
Cl2 C22 H22 107.9 3 . ?
Cl4 C23 Cl5 125.8(14) . . ?
Cl4 C23 Cl5 125.8(14) . 2 ?
Cl5 C23 Cl5 89.3(19) . 2 ?
Cl4 C23 Cl5 125.8(14) . 3 ?
Cl5 C23 Cl5 89.3(19) . 3 ?
Cl5 C23 Cl5 89.3(19) 2 3 ?

loop_
_geom_bond_atom_site_label_1
_geom_bond_atom_site_label_2
_geom_bond_distance
_geom_bond_site_symmetry_2
_geom_bond_publ_flag
Cl1 C21 1.767(3) . ?
O1 C8 1.376(4) . ?
O1 C5 1.418(4) . ?
N1 C16 1.336(5) . ?
N1 C18 1.353(5) . ?
C1 C3 1.528(4) 2 ?
C1 C2 1.537(4) . ?
C1 H1A 0.9900 . ?
C1 H1B 0.9900 . ?
Cl2 C22 1.73(2) . ?
Cl2 C22 1.87(2) 2 ?
O2 C8 1.207(4) . ?
C2 C7 1.407(4) . ?
C2 C3 1.412(4) . ?
Cl3 C22 1.611(18) 2 ?
Cl3 C22 1.611(18) . ?
Cl3 C22 1.611(18) 3 ?
O3 C6 1.370(4) . ?
O3 C20 1.443(4) . ?
C3 C4 1.410(4) . ?
C3 C1 1.528(4) 3 ?
Cl4 C23 1.20(3) . ?
Cl4 Cl5 2.36(2) . ?
Cl4 Cl5 2.36(2) 3 ?
Cl4 Cl5 2.36(2) 2 ?
C4 C5 1.375(5) . ?
C4 H4 0.9500 . ?
Cl5 C23 1.45(2) . ?
Cl5 Cl5 1.75(3) 11_556 ?
Cl5 Cl5 1.75(3) 12_556 ?
Cl5 Cl5 2.04(3) 2 ?
Cl5 Cl5 2.04(3) 3 ?
C5 C6 1.409(4) . ?
C6 C7 1.404(4) . ?
C7 H7 0.9500 . ?
C8 C9 1.497(4) . ?
C9 C10 1.389(5) . ?
C9 C14 1.399(5) . ?
C10 C11 1.396(5) . ?
C10 H10 0.9500 . ?
C11 C12 1.403(5) . ?
C11 H11 0.9500 . ?
C12 C13 1.394(5) . ?
C12 C15 1.498(5) . ?
C13 C14 1.391(5) . ?
C13 H13 0.9500 . ?
C14 H14 0.9500 . ?
C15 C19 1.383(5) . ?
C15 C16 1.390(5) . ?
C16 H16 0.9500 . ?
C17 C18 1.357(6) . ?
C17 C19 1.383(5) . ?
C17 H17 0.9500 . ?
C18 H18 0.9500 . ?
C19 H19 0.9500 . ?
C20 H20A 0.9800 . ?
C20 H20B 0.9800 . ?
C20 H20C 0.9800 . ?
C21 Cl1 1.767(3) 3_465 ?
C21 Cl1 1.767(3) 2_675 ?
C21 H21 1.0000 . ?
C22 Cl2 1.87(2) 3 ?
C22 H22 1.0000 . ?
C23 Cl5 1.45(2) 2 ?
C23 Cl5 1.45(2) 3 ?
